data_7114702
loop_
_publ_author_name
'Pan, Long'
'Woodlock, E. Brice'
'Wang, Xiaotai'
'Lam, Kin-Chung'
'Rheingold, Arnold L.'

_publ_section_title
;
 Novel silver(i)--organic coordination polymers: conversion of extended
 structures in the solid state as driven by argentophilic interactions
;
_journal_issue 18
_journal_name_full 'Chemical Communications'
_journal_page_first 1762
_journal_paper_doi 10.1039/b104074j
_journal_year 2001
_chemical_formula_moiety 'C13 H14 Ag N2 P F6'
_chemical_formula_sum 'C13 H14 Ag F6 N2 P'
_chemical_formula_weight 451.10
_chemical_name_systematic
;
poly[silver(I)-m-1,3-bis(4-pyridyl)propane] hexafluorophosphate
;
_space_group_IT_number 14
_symmetry_cell_setting monoclinic
_symmetry_space_group_name_Hall '-P 2ybc'
_symmetry_space_group_name_H-M 'P 1 21/c 1'
_atom_sites_solution_hydrogens geom
_atom_sites_solution_primary direct
_atom_sites_solution_secondary difmap
_audit_creation_method SHELXL-97
_cell_angle_alpha 90.00
_cell_angle_beta 99.0826(6)
_cell_angle_gamma 90.00
_cell_formula_units_Z 4
_cell_length_a 11.0925(2)
_cell_length_b 8.4883(2)
_cell_length_c 17.6297(4)
_cell_measurement_reflns_used 5194
_cell_measurement_temperature 173(2)
_cell_measurement_theta_max 25.0
_cell_measurement_theta_min 2.0
_cell_volume 1639.14(6)
_computing_cell_refinement 'Bruker SMART'
_computing_data_collection 'Bruker SMART'
_computing_data_reduction 'Bruker SHELXTL'
_computing_molecular_graphics 'Bruker SHELXTL'
_computing_publication_material 'Bruker SHELXTL'
_computing_structure_refinement 'SHELXL-97 (Sheldrick, 1997)'
_computing_structure_solution 'SHELXS-97 (Sheldrick, 1990)'
_diffrn_ambient_temperature 173(2)
_diffrn_measured_fraction_theta_full 0.915
_diffrn_measured_fraction_theta_max 0.915
_diffrn_measurement_device_type 'CCD area detector'
_diffrn_measurement_method 'phi and omega scans'
_diffrn_radiation_monochromator graphite
_diffrn_radiation_source 'fine-focus sealed tube'
_diffrn_radiation_type MoK\a
_diffrn_radiation_wavelength 0.71073
_diffrn_reflns_av_R_equivalents 0.0274
_diffrn_reflns_av_sigmaI/netI 0.0276
_diffrn_reflns_limit_h_max 11
_diffrn_reflns_limit_h_min -12
_diffrn_reflns_limit_k_max 10
_diffrn_reflns_limit_k_min 0
_diffrn_reflns_limit_l_max 20
_diffrn_reflns_limit_l_min 0
_diffrn_reflns_number 7556
_diffrn_reflns_theta_full 24.99
_diffrn_reflns_theta_max 24.99
_diffrn_reflns_theta_min 1.86
_diffrn_standards_decay_% <1%
_exptl_absorpt_coefficient_mu 1.385
_exptl_absorpt_correction_T_max 1.000
_exptl_absorpt_correction_T_min 0.783
_exptl_absorpt_correction_type empirical
_exptl_absorpt_process_details
;
DIFABS, Walker, N. and Stuart, D. Acta Crystallogr.,Sect A 1983, 39, 158
;
_exptl_crystal_colour colorless
_exptl_crystal_density_diffrn 1.828
_exptl_crystal_density_method 'not measured'
_exptl_crystal_description block
_exptl_crystal_F_000 888
_exptl_crystal_size_max 0.40
_exptl_crystal_size_mid 0.30
_exptl_crystal_size_min 0.10
_refine_diff_density_max 1.404
_refine_diff_density_min -1.202
_refine_diff_density_rms 0.118
_refine_ls_extinction_method none
_refine_ls_goodness_of_fit_ref 1.025
_refine_ls_hydrogen_treatment mixed
_refine_ls_matrix_type full
_refine_ls_number_parameters 208
_refine_ls_number_reflns 2631
_refine_ls_number_restraints 0
_refine_ls_restrained_S_all 1.025
_refine_ls_R_factor_all 0.0571
_refine_ls_R_factor_gt 0.0504
_refine_ls_shift/su_max 0.001
_refine_ls_shift/su_mean 0.000
_refine_ls_structure_factor_coef Fsqd
_refine_ls_weighting_details 'calc w=1/[\s^2^(Fo^2^)+(0.0597P)^2^+10.4171P] where P=(Fo^2^+2Fc^2^)/3'
_refine_ls_weighting_scheme calc
_refine_ls_wR_factor_gt 0.1295
_refine_ls_wR_factor_ref 0.1359
_reflns_number_gt 2351
_reflns_number_total 2631
_reflns_threshold_expression >2sigma(I)
_cod_data_source_file b104074j.txt
_cod_data_source_block wang02
_cod_depositor_comments
;
The following automatic conversions were performed:

'_symmetry_cell_setting' value 'Monoclinic' changed to 'monoclinic'
according to
/usr/data/users/saulius/automatic-downloads/retrospective/RSC/lib/dictionaries/cif_core.dic
dictionary named 'cif_core.dic' version 2.4.2 from
2011-04-26.

'_exptl_absorpt_correction_type' value 'Empirical'
changed to 'empirical' according to
/usr/data/users/saulius/automatic-downloads/retrospective/RSC/lib/dictionaries/cif_core.dic
dictionary named 'cif_core.dic' version 2.4.2 from 2011-04-26.

Automatic conversion script
Id: cif_fix_values 2281 2013-09-26 08:29:07Z andrius 
;
_cod_original_cell_volume 1639.12(8)
_cod_original_sg_symbol_H-M P2(1)/c
_cod_database_code 7114702

loop_
_symmetry_equiv_pos_as_xyz
'x, y, z'
'-x, y+1/2, -z+1/2'
'-x, -y, -z'
'x, -y-1/2, z-1/2'

loop_
_atom_site_label
_atom_site_type_symbol
_atom_site_fract_x
_atom_site_fract_y
_atom_site_fract_z
_atom_site_U_iso_or_equiv
_atom_site_adp_type
_atom_site_occupancy
_atom_site_symmetry_multiplicity
_atom_site_calc_flag
_atom_site_refinement_flags
Ag1 Ag 0.54526(4) 0.36264(5) 0.05441(3) 0.0457(2) Uani 1 1 d .
N1 N 0.6783(5) 0.4923(6) 0.1287(3) 0.0378(12) Uani 1 1 d .
N2 N 0.4098(4) 0.2096(6) -0.0043(3) 0.0366(11) Uani 1 1 d .
C1 C 0.6620(6) 0.5120(8) 0.2021(4) 0.0477(16) Uani 1 1 d .
H1A H 0.5874 0.4784 0.2168 0.057 Uiso 1 1 calc R
C2 C 0.7495(6) 0.5793(8) 0.2569(4) 0.0450(15) Uani 1 1 d .
H2A H 0.7340 0.5924 0.3080 0.054 Uiso 1 1 calc R
C3 C 0.8605(6) 0.6280(6) 0.2373(3) 0.0343(13) Uani 1 1 d .
C4 C 0.8770(5) 0.6079(6) 0.1616(3) 0.0327(12) Uani 1 1 d .
H4A H 0.9509 0.6407 0.1457 0.039 Uiso 1 1 calc R
C5 C 0.7856(6) 0.5401(6) 0.1093(3) 0.0362(13) Uani 1 1 d .
H5A H 0.7988 0.5267 0.0578 0.043 Uiso 1 1 calc R
C6 C 0.9605(6) 0.6944(7) 0.2966(3) 0.0390(14) Uani 1 1 d .
H6A H 0.9236 0.7562 0.3347 0.047 Uiso 1 1 calc R
H6B H 1.0119 0.7664 0.2712 0.047 Uiso 1 1 calc R
C7 C 1.0409(5) 0.5633(6) 0.3383(3) 0.0305(12) Uani 1 1 d .
H7A H 0.9911 0.4961 0.3673 0.037 Uiso 1 1 calc R
H7B H 1.0731 0.4964 0.3001 0.037 Uiso 1 1 calc R
C8 C 1.1475(6) 0.6346(7) 0.3937(4) 0.0401(15) Uani 1 1 d .
H8A H 1.1900 0.7126 0.3656 0.048 Uiso 1 1 calc R
H8B H 1.1146 0.6912 0.4351 0.048 Uiso 1 1 calc R
C9 C 1.2391(5) 0.5129(7) 0.4296(3) 0.0368(14) Uani 1 1 d .
C10 C 0.4201(6) 0.1402(7) -0.0709(4) 0.0395(14) Uani 1 1 d .
H10A H 0.4872 0.1675 -0.0957 0.047 Uiso 1 1 calc R
C11 C 1.3372(6) 0.4698(7) 0.3948(4) 0.0406(14) Uani 1 1 d .
H11A H 1.3477 0.5158 0.3471 0.049 Uiso 1 1 calc R
C12 C 1.2287(6) 0.4387(8) 0.4978(4) 0.0452(16) Uani 1 1 d .
H12A H 1.1627 0.4650 0.5238 0.054 Uiso 1 1 calc R
C13 C 0.3128(7) 0.1732(8) 0.0290(4) 0.0481(17) Uani 1 1 d .
H13A H 0.3015 0.2254 0.0751 0.058 Uiso 1 1 calc R
P1 P 0.73497(16) 0.3818(2) -0.13891(10) 0.0418(4) Uani 1 1 d .
F1 F 0.6505(7) 0.5286(9) -0.1571(6) 0.175(4) Uani 1 1 d .
F2 F 0.6301(5) 0.2816(10) -0.1831(4) 0.133(3) Uani 1 1 d .
F3 F 0.8388(5) 0.4903(7) -0.0929(3) 0.0911(17) Uani 1 1 d .
F4 F 0.8209(9) 0.2399(8) -0.1150(5) 0.155(3) Uani 1 1 d .
F5 F 0.7917(6) 0.3908(14) -0.2102(4) 0.182(5) Uani 1 1 d .
F6 F 0.6804(7) 0.3720(12) -0.0634(4) 0.160(4) Uani 1 1 d .

loop_
_atom_site_aniso_label
_atom_site_aniso_U_11
_atom_site_aniso_U_22
_atom_site_aniso_U_33
_atom_site_aniso_U_23
_atom_site_aniso_U_13
_atom_site_aniso_U_12
Ag1 0.0389(4) 0.0384(3) 0.0519(3) 0.0068(2) -0.0169(2) -0.00931(19)
N1 0.034(3) 0.030(2) 0.044(3) 0.006(2) -0.009(2) -0.002(2)
N2 0.029(3) 0.039(3) 0.037(3) 0.009(2) -0.008(2) -0.006(2)
C1 0.039(4) 0.059(4) 0.043(4) 0.004(3) 0.001(3) -0.007(3)
C2 0.041(4) 0.058(4) 0.035(3) -0.001(3) 0.003(3) 0.002(3)
C3 0.034(3) 0.025(3) 0.040(3) 0.001(2) -0.007(3) 0.004(2)
C4 0.027(3) 0.028(3) 0.042(3) 0.000(2) 0.001(2) 0.000(2)
C5 0.040(4) 0.028(3) 0.037(3) 0.003(2) -0.004(3) 0.001(2)
C6 0.040(4) 0.031(3) 0.041(3) -0.004(2) -0.010(3) 0.004(2)
C7 0.029(3) 0.026(3) 0.035(3) 0.000(2) -0.001(2) -0.001(2)
C8 0.040(4) 0.030(3) 0.044(3) -0.009(2) -0.012(3) 0.006(2)
C9 0.036(4) 0.033(3) 0.036(3) -0.009(2) -0.011(3) 0.002(2)
C10 0.027(3) 0.042(3) 0.049(4) 0.008(3) 0.006(3) 0.000(2)
C11 0.036(4) 0.038(3) 0.046(3) 0.002(3) 0.001(3) 0.000(3)
C12 0.039(4) 0.053(4) 0.043(3) -0.007(3) 0.004(3) 0.018(3)
C13 0.056(5) 0.050(4) 0.036(3) 0.004(3) -0.002(3) -0.017(3)
P1 0.0363(10) 0.0487(10) 0.0429(9) -0.0036(7) 0.0138(7) -0.0047(7)
F1 0.126(6) 0.098(5) 0.266(11) -0.053(6) -0.080(7) 0.046(5)
F2 0.071(4) 0.178(7) 0.159(6) -0.123(6) 0.045(4) -0.059(4)
F3 0.057(3) 0.109(4) 0.104(4) -0.022(3) 0.007(3) -0.028(3)
F4 0.194(8) 0.074(4) 0.184(8) 0.001(5) -0.012(6) 0.041(5)
F5 0.090(5) 0.405(16) 0.060(4) -0.011(6) 0.041(4) -0.079(7)
F6 0.118(6) 0.275(11) 0.106(5) -0.071(6) 0.078(5) -0.109(6)

loop_
_atom_type_symbol
_atom_type_description
_atom_type_scat_dispersion_real
_atom_type_scat_dispersion_imag
_atom_type_scat_source
C C 0.0033 0.0016 'International Tables Vol C Tables 4.2.6.8 and 6.1.1.4'
H H 0.0000 0.0000 'International Tables Vol C Tables 4.2.6.8 and 6.1.1.4'
N N 0.0061 0.0033 'International Tables Vol C Tables 4.2.6.8 and 6.1.1.4'
F F 0.0171 0.0103 'International Tables Vol C Tables 4.2.6.8 and 6.1.1.4'
P P 0.1023 0.0942 'International Tables Vol C Tables 4.2.6.8 and 6.1.1.4'
Ag Ag -0.8971 1.1015 'International Tables Vol C Tables 4.2.6.8 and 6.1.1.4'

loop_
_geom_angle_atom_site_label_1
_geom_angle_atom_site_label_2
_geom_angle_atom_site_label_3
_geom_angle
_geom_angle_site_symmetry_3
_geom_angle_publ_flag
N1 Ag1 N2 170.72(18) . yes
N1 Ag1 Ag1 96.79(13) 3_665 ?
N2 Ag1 Ag1 91.34(13) 3_665 ?
C1 N1 C5 117.6(5) . ?
C1 N1 Ag1 118.2(4) . ?
C5 N1 Ag1 123.7(4) . ?
C10 N2 C13 118.0(5) . ?
C10 N2 Ag1 123.1(4) . ?
C13 N2 Ag1 118.8(4) . ?
N1 C1 C2 122.5(6) . ?
C1 C2 C3 120.1(6) . ?
C4 C3 C2 117.2(5) . ?
C4 C3 C6 121.3(6) . ?
C2 C3 C6 121.5(6) . ?
C5 C4 C3 119.9(6) . ?
N1 C5 C4 122.6(6) . ?
C3 C6 C7 111.6(5) . ?
C8 C7 C6 110.5(4) . ?
C9 C8 C7 113.3(4) . ?
C12 C9 C11 116.5(5) . ?
C12 C9 C8 122.2(6) . ?
C11 C9 C8 121.3(6) . ?
N2 C10 C11 122.7(6) 4_465 ?
C9 C11 C10 120.1(6) 4_666 ?
C9 C12 C13 121.2(6) 4_666 ?
N2 C13 C12 121.4(6) 4_465 ?
F5 P1 F2 89.3(4) . ?
F5 P1 F6 178.1(5) . ?
F2 P1 F6 92.2(4) . ?
F5 P1 F4 86.9(6) . ?
F2 P1 F4 95.2(5) . ?
F6 P1 F4 91.8(5) . ?
F5 P1 F1 96.1(7) . ?
F2 P1 F1 87.5(4) . ?
F6 P1 F1 85.2(6) . ?
F4 P1 F1 176.0(5) . ?
F5 P1 F3 91.8(4) . ?
F2 P1 F3 177.6(4) . ?
F6 P1 F3 86.7(3) . ?
F4 P1 F3 87.0(4) . ?
F1 P1 F3 90.3(4) . ?

loop_
_geom_bond_atom_site_label_1
_geom_bond_atom_site_label_2
_geom_bond_distance
_geom_bond_site_symmetry_2
_geom_bond_publ_flag
Ag1 N1 2.120(5) . yes
Ag1 N2 2.127(5) . yes
Ag1 Ag1 3.0852(9) 3_665 yes
N1 C1 1.346(8) . ?
N1 C5 1.351(8) . ?
N2 C10 1.335(8) . ?
N2 C13 1.341(8) . ?
C1 C2 1.379(9) . ?
C2 C3 1.393(9) . ?
C3 C4 1.386(8) . ?
C3 C6 1.508(8) . ?
C4 C5 1.383(8) . ?
C6 C7 1.538(7) . ?
C7 C8 1.535(7) . ?
C8 C9 1.515(8) . ?
C9 C12 1.378(9) . ?
C9 C11 1.380(9) . ?
C10 C11 1.381(9) 4_465 ?
C11 C10 1.381(9) 4_666 ?
C12 C13 1.383(9) 4_666 ?
C13 C12 1.383(9) 4_465 ?
P1 F5 1.493(6) . ?
P1 F2 1.548(5) . ?
P1 F6 1.550(6) . ?
P1 F4 1.552(7) . ?
P1 F1 1.561(7) . ?
P1 F3 1.592(5) . ?
